data_7025163
loop_
_publ_author_name
'Zhang, Li'
'Xu, Guan-Cheng'
'Xu, Hong-Bin'
'Mereacre, Valeriu'
'Wang, Zhe-Ming'
'Powell, Annie K.'
'Gao, Song'

_publ_section_title
;
 Synthesis, magnetic and photomagnetic study of new iron(ii)
 spin-crossover complexes with N4O2 coordination sphere
;
_journal_issue 20
_journal_name_full 'Dalton Transactions'
_journal_page_first 4856
_journal_paper_doi 10.1039/b925482j
_journal_volume 39
_journal_year 2010
_chemical_formula_moiety 'C28 H24 Fe N6 O4'
_chemical_formula_sum 'C28 H24 Fe N6 O4'
_chemical_formula_weight 564.38
_chemical_name_systematic
;
?
;
_space_group_IT_number 41
_symmetry_cell_setting orthorhombic
_symmetry_space_group_name_Hall 'A 2 -2ab'
_symmetry_space_group_name_H-M 'A b a 2'
_atom_sites_solution_hydrogens geom
_atom_sites_solution_primary direct
_atom_sites_solution_secondary difmap
_audit_creation_method SHELXL-97
_cell_angle_alpha 90.00
_cell_angle_beta 90.00
_cell_angle_gamma 90.00
_cell_formula_units_Z 4
_cell_length_a 12.580(3)
_cell_length_b 18.805(4)
_cell_length_c 10.589(2)
_cell_measurement_reflns_used 10399
_cell_measurement_temperature 290(2)
_cell_measurement_theta_max 26.373
_cell_measurement_theta_min 3.395
_cell_volume 2505.0(9)
_computing_cell_refinement 'HKL Scalepack (Otwinowski & Minor, 1997)'
_computing_data_collection 'KappaCCD (Nonius B. V., 1998)'
_computing_data_reduction 'HKL Denzo (Otwinowski & Minor, 1997) & maXus (Mackay et al. 1998)'
_computing_molecular_graphics 'Bruker SHELXTL V5.1 (Sheldrick, 1998)'
_computing_publication_material 'SHELXL-97 (Sheldrick, 1997)'
_computing_structure_refinement 'SHELXL-97 (Sheldrick, 1997)'
_computing_structure_solution 'SHELXS-97 (Sheldrick, 1997)'
_diffrn_ambient_temperature 290(2)
_diffrn_detector_area_resol_mean 9
_diffrn_measured_fraction_theta_full 0.990
_diffrn_measured_fraction_theta_max 0.990
_diffrn_measurement_device_type 'NONIUS kappaCCD'
_diffrn_measurement_method CCD
_diffrn_radiation_monochromator graphite
_diffrn_radiation_source 'fine-focus sealed tube'
_diffrn_radiation_type MoK\a
_diffrn_radiation_wavelength 0.71073
_diffrn_reflns_av_R_equivalents 0.0000
_diffrn_reflns_av_sigmaI/netI 0.1130
_diffrn_reflns_limit_h_max 14
_diffrn_reflns_limit_h_min -14
_diffrn_reflns_limit_k_max 21
_diffrn_reflns_limit_k_min -21
_diffrn_reflns_limit_l_max 12
_diffrn_reflns_limit_l_min -12
_diffrn_reflns_number 2098
_diffrn_reflns_theta_full 25.00
_diffrn_reflns_theta_max 25.00
_diffrn_reflns_theta_min 3.85
_diffrn_standards_decay_% none
_exptl_absorpt_coefficient_mu 0.651
_exptl_absorpt_correction_T_max 0.956
_exptl_absorpt_correction_T_min 0.926
_exptl_absorpt_correction_type multi-scan
_exptl_absorpt_process_details
;
multi-scan from symmetry-related measurements
Sortav (Blessing 1995, 1997)
;
_exptl_crystal_colour 'black green'
_exptl_crystal_density_diffrn 1.497
_exptl_crystal_density_method 'not measured'
_exptl_crystal_description block
_exptl_crystal_F_000 1168
_exptl_crystal_size_max 0.12
_exptl_crystal_size_mid 0.10
_exptl_crystal_size_min 0.07
_refine_diff_density_max 0.155
_refine_diff_density_min -0.141
_refine_diff_density_rms 0.035
_refine_ls_abs_structure_details 'Flack H D (1983), Acta Cryst. A39, 876-881'
_refine_ls_abs_structure_Flack 0.49(2)
_refine_ls_extinction_coef 0.00026(14)
_refine_ls_extinction_expression Fc^*^=kFc[1+0.001xFc^2^\l^3^/sin(2\q)]^-1/4^
_refine_ls_extinction_method SHELXL
_refine_ls_goodness_of_fit_ref 0.965
_refine_ls_hydrogen_treatment constr
_refine_ls_matrix_type full
_refine_ls_number_parameters 181
_refine_ls_number_reflns 2098
_refine_ls_number_restraints 32
_refine_ls_restrained_S_all 0.960
_refine_ls_R_factor_all 0.1407
_refine_ls_R_factor_gt 0.0445
_refine_ls_shift/su_max 0.000
_refine_ls_shift/su_mean 0.000
_refine_ls_structure_factor_coef Fsqd
_refine_ls_weighting_details 'calc w=1/[\s^2^(Fo^2^)+(0.0140P)^2^+0.0000P] where P=(Fo^2^+2Fc^2^)/3'
_refine_ls_weighting_scheme calc
_refine_ls_wR_factor_gt 0.0496
_refine_ls_wR_factor_ref 0.0598
_reflns_number_gt 1055
_reflns_number_total 2098
_reflns_threshold_expression >2sigma(I)
_cod_data_source_file b925482j.txt
_cod_data_source_block 5a
_cod_depositor_comments
;
The following automatic conversions were performed:

'_symmetry_cell_setting' value 'Orthorhombic' changed to
'orthorhombic' according to
/home/saulius/struct/CIF-dictionaries/cif_core.dic dictionary named
'cif_core.dic' version 2.4.2 from 2011-04-26.

Automatic conversion script
Id: cif_fix_values 1891 2012-01-12 08:04:46Z andrius 
;
_cod_original_cell_volume 2504.9(9)
_cod_original_sg_symbol_Hall 'A 2 -2ac'
_cod_original_sg_symbol_H-M Aba2
_cod_database_code 7025163

loop_
_symmetry_equiv_pos_as_xyz
'x, y, z'
'-x, -y, z'
'x+1/2, -y+1/2, z'
'-x+1/2, y+1/2, z'
'x, y+1/2, z+1/2'
'-x, -y+1/2, z+1/2'
'x+1/2, -y+1, z+1/2'
'-x+1/2, y+1, z+1/2'

loop_
_atom_site_label
_atom_site_type_symbol
_atom_site_fract_x
_atom_site_fract_y
_atom_site_fract_z
_atom_site_U_iso_or_equiv
_atom_site_adp_type
_atom_site_occupancy
_atom_site_symmetry_multiplicity
_atom_site_calc_flag
_atom_site_refinement_flags
Fe1 Fe 1.0000 0.5000 0.77915(7) 0.0614(3) Uani 1 2 d S
C1 C 0.9611(5) 0.5988(3) 0.5544(5) 0.0977(18) Uani 1 1 d U
H1 H 1.0337 0.6081 0.5586 0.117 Uiso 1 1 calc R
C2 C 0.9015(7) 0.6318(3) 0.4597(6) 0.121(2) Uani 1 1 d U
H2 H 0.9332 0.6621 0.4016 0.145 Uiso 1 1 calc R
C3 C 0.7963(7) 0.6180(4) 0.4554(6) 0.137(3) Uani 1 1 d U
H3 H 0.7552 0.6401 0.3939 0.165 Uiso 1 1 calc R
C4 C 0.7479(6) 0.5725(3) 0.5390(6) 0.1132(19) Uani 1 1 d U
H4 H 0.6755 0.5627 0.5346 0.136 Uiso 1 1 calc R
C5 C 0.8125(5) 0.5417(3) 0.6307(5) 0.0801(15) Uani 1 1 d U
C6 C 0.7733(4) 0.4893(3) 0.7235(5) 0.0761(14) Uani 1 1 d .
C7 C 0.6563(3) 0.4720(2) 0.7417(5) 0.115(2) Uani 1 1 d .
H7A H 0.6284 0.4999 0.8100 0.173 Uiso 1 1 calc R
H7B H 0.6486 0.4224 0.7611 0.173 Uiso 1 1 calc R
H7C H 0.6181 0.4827 0.6656 0.173 Uiso 1 1 calc R
C8 C 0.9183(4) 0.3911(3) 0.9334(4) 0.0663(13) Uani 1 1 d .
C9 C 0.9087(4) 0.3353(3) 1.0318(4) 0.0690(14) Uani 1 1 d .
C10 C 0.8091(4) 0.3102(3) 1.0736(6) 0.0877(18) Uani 1 1 d .
C11 C 0.8052(4) 0.2631(3) 1.1763(6) 0.1019(19) Uani 1 1 d .
H11 H 0.7395 0.2480 1.2065 0.122 Uiso 1 1 calc R
C12 C 0.8965(5) 0.2389(3) 1.2333(5) 0.0956(18) Uani 1 1 d .
H12 H 0.8928 0.2075 1.3010 0.115 Uiso 1 1 calc R
C13 C 0.9936(5) 0.2618(2) 1.1888(4) 0.0885(13) Uani 1 1 d .
H13 H 1.0560 0.2448 1.2249 0.106 Uiso 1 1 calc R
C14 C 0.9986(4) 0.3096(2) 1.0916(4) 0.0754(12) Uani 1 1 d .
H14 H 1.0649 0.3254 1.0647 0.090 Uiso 1 1 calc R
N1 N 0.9190(4) 0.5551(2) 0.6383(3) 0.0736(11) Uani 1 1 d .
N2 N 0.8498(3) 0.4618(2) 0.7882(5) 0.0672(9) Uani 1 1 d .
N3 N 0.8282(3) 0.4105(2) 0.8766(4) 0.0736(12) Uani 1 1 d .
O1 O 1.0097(2) 0.41787(16) 0.9086(2) 0.0695(8) Uani 1 1 d .
O2 O 0.7170(3) 0.3314(3) 1.0215(4) 0.1170(15) Uani 1 1 d .
H2A H 0.7294 0.3540 0.9568 0.176 Uiso 1 1 calc R

loop_
_atom_site_aniso_label
_atom_site_aniso_U_11
_atom_site_aniso_U_22
_atom_site_aniso_U_33
_atom_site_aniso_U_23
_atom_site_aniso_U_13
_atom_site_aniso_U_12
Fe1 0.0507(5) 0.0692(5) 0.0642(4) 0.000 0.000 0.0002(6)
C1 0.135(5) 0.078(4) 0.080(4) 0.007(3) 0.010(3) 0.026(4)
C2 0.193(7) 0.086(5) 0.083(4) 0.018(4) 0.000(5) 0.051(5)
C3 0.212(7) 0.115(7) 0.085(5) -0.013(4) -0.044(6) 0.079(7)
C4 0.142(5) 0.098(5) 0.100(5) -0.027(4) -0.052(4) 0.047(5)
C5 0.087(4) 0.082(4) 0.071(3) -0.028(3) -0.028(3) 0.032(3)
C6 0.081(4) 0.060(4) 0.087(4) -0.030(3) -0.016(3) 0.009(3)
C7 0.048(3) 0.127(5) 0.170(6) -0.036(3) -0.036(3) 0.001(2)
C8 0.074(4) 0.066(4) 0.058(3) -0.018(3) 0.003(3) 0.002(3)
C9 0.064(4) 0.068(4) 0.075(4) -0.017(3) -0.001(3) -0.003(3)
C10 0.070(4) 0.094(5) 0.100(5) -0.003(4) 0.007(4) 0.001(4)
C11 0.072(5) 0.107(5) 0.126(5) 0.010(4) 0.025(4) -0.013(3)
C12 0.088(4) 0.103(5) 0.096(5) 0.019(3) 0.007(3) -0.010(3)
C13 0.077(4) 0.097(4) 0.091(3) 0.012(3) -0.009(4) -0.018(4)
C14 0.063(3) 0.089(4) 0.075(3) 0.011(3) 0.003(4) -0.005(4)
N1 0.100(3) 0.066(3) 0.055(3) -0.002(2) 0.001(3) 0.018(3)
N2 0.062(2) 0.075(3) 0.065(2) -0.008(3) -0.020(3) 0.0075(19)
N3 0.064(3) 0.079(3) 0.077(3) -0.011(3) -0.013(2) 0.005(2)
O1 0.054(2) 0.082(2) 0.072(2) 0.0029(15) 0.0007(18) -0.0023(18)
O2 0.067(3) 0.142(4) 0.142(4) 0.029(3) 0.002(3) -0.001(2)

loop_
_atom_type_symbol
_atom_type_description
_atom_type_scat_dispersion_real
_atom_type_scat_dispersion_imag
_atom_type_scat_source
C C 0.0033 0.0016 'International Tables Vol C Tables 4.2.6.8 and 6.1.1.4'
H H 0.0000 0.0000 'International Tables Vol C Tables 4.2.6.8 and 6.1.1.4'
N N 0.0061 0.0033 'International Tables Vol C Tables 4.2.6.8 and 6.1.1.4'
O O 0.0106 0.0060 'International Tables Vol C Tables 4.2.6.8 and 6.1.1.4'
Fe Fe 0.3463 0.8444 'International Tables Vol C Tables 4.2.6.8 and 6.1.1.4'

loop_
_geom_angle_atom_site_label_1
_geom_angle_atom_site_label_2
_geom_angle_atom_site_label_3
_geom_angle
_geom_angle_site_symmetry_1
_geom_angle_site_symmetry_3
N2 Fe1 N2 174.6(3) . 2_765
N2 Fe1 O1 100.29(15) . 2_765
N2 Fe1 O1 76.03(16) 2_765 2_765
N2 Fe1 O1 76.03(16) . .
N2 Fe1 O1 100.29(15) 2_765 .
O1 Fe1 O1 97.01(14) 2_765 .
N2 Fe1 N1 108.34(18) . 2_765
N2 Fe1 N1 75.7(2) 2_765 2_765
O1 Fe1 N1 151.00(15) 2_765 2_765
O1 Fe1 N1 94.28(13) . 2_765
N2 Fe1 N1 75.7(2) . .
N2 Fe1 N1 108.34(18) 2_765 .
O1 Fe1 N1 94.28(13) 2_765 .
O1 Fe1 N1 151.00(15) . .
N1 Fe1 N1 88.5(2) 2_765 .
N1 C1 C2 122.8(6) . .
N1 C1 H1 118.6 . .
C2 C1 H1 118.6 . .
C3 C2 C1 117.8(7) . .
C3 C2 H2 121.1 . .
C1 C2 H2 121.1 . .
C2 C3 C4 122.2(7) . .
C2 C3 H3 118.9 . .
C4 C3 H3 118.9 . .
C3 C4 C5 116.7(7) . .
C3 C4 H4 121.6 . .
C5 C4 H4 121.6 . .
N1 C5 C4 122.5(6) . .
N1 C5 C6 114.3(4) . .
C4 C5 C6 123.1(6) . .
N2 C6 C5 111.9(4) . .
N2 C6 C7 124.7(5) . .
C5 C6 C7 123.5(5) . .
C6 C7 H7A 109.5 . .
C6 C7 H7B 109.5 . .
H7A C7 H7B 109.5 . .
C6 C7 H7C 109.5 . .
H7A C7 H7C 109.5 . .
H7B C7 H7C 109.5 . .
O1 C8 N3 124.2(5) . .
O1 C8 C9 119.7(4) . .
N3 C8 C9 116.1(5) . .
C14 C9 C10 117.8(5) . .
C14 C9 C8 120.1(5) . .
C10 C9 C8 122.0(5) . .
O2 C10 C11 118.4(6) . .
O2 C10 C9 122.5(6) . .
C11 C10 C9 119.0(5) . .
C12 C11 C10 121.3(5) . .
C12 C11 H11 119.3 . .
C10 C11 H11 119.3 . .
C13 C12 C11 119.1(5) . .
C13 C12 H12 120.4 . .
C11 C12 H12 120.4 . .
C14 C13 C12 120.2(6) . .
C14 C13 H13 119.9 . .
C12 C13 H13 119.9 . .
C13 C14 C9 122.4(6) . .
C13 C14 H14 118.8 . .
C9 C14 H14 118.8 . .
C1 N1 C5 118.0(5) . .
C1 N1 Fe1 126.5(4) . .
C5 N1 Fe1 115.5(4) . .
C6 N2 N3 119.8(4) . .
C6 N2 Fe1 121.9(4) . .
N3 N2 Fe1 117.8(3) . .
C8 N3 N2 109.4(4) . .
C8 O1 Fe1 112.1(3) . .
C10 O2 H2A 109.5 . .

loop_
_geom_bond_atom_site_label_1
_geom_bond_atom_site_label_2
_geom_bond_distance
_geom_bond_site_symmetry_2
Fe1 N2 2.024(3) .
Fe1 N2 2.024(3) 2_765
Fe1 O1 2.068(3) 2_765
Fe1 O1 2.068(3) .
Fe1 N1 2.083(4) 2_765
Fe1 N1 2.083(4) .
C1 N1 1.322(5) .
C1 C2 1.397(6) .
C1 H1 0.9300 .
C2 C3 1.349(8) .
C2 H2 0.9300 .
C3 C4 1.374(8) .
C3 H3 0.9300 .
C4 C5 1.393(7) .
C4 H4 0.9300 .
C5 N1 1.364(5) .
C5 C6 1.476(6) .
C6 N2 1.289(5) .
C6 C7 1.520(5) .
C7 H7A 0.9600 .
C7 H7B 0.9600 .
C7 H7C 0.9600 .
C8 O1 1.282(5) .
C8 N3 1.334(5) .
C8 C9 1.484(6) .
C9 C14 1.383(6) .
C9 C10 1.410(7) .
C10 O2 1.344(5) .
C10 C11 1.403(7) .
C11 C12 1.375(6) .
C11 H11 0.9300 .
C12 C13 1.379(6) .
C12 H12 0.9300 .
C13 C14 1.368(5) .
C13 H13 0.9300 .
C14 H14 0.9300 .
N2 N3 1.372(4) .
O2 H2A 0.8200 .
